data_4511848
loop_
_publ_author_name
'Nagarajan, V.'
'Pedireddi, Venkateswara Rao'

_publ_section_title
;
 Preparation of Multiple Cocrystals of Trithiocyanuric Acid with Some
 N-Donor Compounds
;
_journal_issue 9
_journal_name_full 'Crystal Growth &amp; Design'
_journal_page_first 4803
_journal_paper_doi 10.1021/cg500961n
_journal_volume 14
_journal_year 2014
_chemical_formula_moiety '2(C3 H3 N3 S3), (C12 H12 N2)'
_chemical_formula_sum 'C18 H18 N8 S6'
_chemical_formula_weight 538.76
_chemical_name_systematic 'Trithiocyanuric acid+1,2-bis(4-pyridyl)ethane'
_space_group_IT_number 2
_symmetry_cell_setting triclinic
_symmetry_space_group_name_Hall '-P 1'
_symmetry_space_group_name_H-M 'P -1'
_atom_sites_solution_hydrogens geom
_atom_sites_solution_primary direct
_atom_sites_solution_secondary difmap
_audit_creation_method SHELXL-97
_cell_angle_alpha 66.83(1)
_cell_angle_beta 85.04(1)
_cell_angle_gamma 78.22(1)
_cell_formula_units_Z 1
_cell_length_a 7.084(1)
_cell_length_b 10.356(1)
_cell_length_c 11.362(1)
_cell_measurement_temperature 298(2)
_cell_volume 750.15(16)
_computing_cell_refinement SMART
_computing_data_collection SMART
_computing_data_reduction SAINTPLUS
_computing_structure_refinement 'SHELXTL (Sheldrick, 2008)'
_computing_structure_solution 'SHELXTL (Sheldrick, 2008)'
_diffrn_ambient_temperature 298(2)
_diffrn_measured_fraction_theta_full 0.995
_diffrn_measured_fraction_theta_max 0.995
_diffrn_measurement_device_type 'Bruker, APEX CCD area detector'
_diffrn_radiation_monochromator graphite
_diffrn_radiation_source 'fine-focus sealed tube'
_diffrn_radiation_type MoK\a
_diffrn_radiation_wavelength 0.71073
_diffrn_reflns_av_R_equivalents 0.0207
_diffrn_reflns_av_sigmaI/netI 0.0211
_diffrn_reflns_limit_h_max 10
_diffrn_reflns_limit_h_min -10
_diffrn_reflns_limit_k_max 14
_diffrn_reflns_limit_k_min -14
_diffrn_reflns_limit_l_max 16
_diffrn_reflns_limit_l_min -16
_diffrn_reflns_number 16375
_diffrn_reflns_theta_full 30.53
_diffrn_reflns_theta_max 30.53
_diffrn_reflns_theta_min 2.18
_exptl_absorpt_coefficient_mu 0.476
_exptl_absorpt_correction_T_max 0.875
_exptl_absorpt_correction_T_min 0.796
_exptl_absorpt_correction_type empirical
_exptl_crystal_colour Yellow
_exptl_crystal_density_diffrn 1.193
_exptl_crystal_density_method 'not measured'
_exptl_crystal_description Block
_exptl_crystal_F_000 278
_exptl_crystal_size_max 0.48
_exptl_crystal_size_mid 0.42
_exptl_crystal_size_min 0.28
_refine_diff_density_max 2.172
_refine_diff_density_min -0.561
_refine_diff_density_rms 0.236
_refine_ls_extinction_method none
_refine_ls_goodness_of_fit_ref 2.208
_refine_ls_hydrogen_treatment constr
_refine_ls_matrix_type full
_refine_ls_number_parameters 145
_refine_ls_number_reflns 4562
_refine_ls_number_restraints 0
_refine_ls_restrained_S_all 2.208
_refine_ls_R_factor_all 0.0925
_refine_ls_R_factor_gt 0.0812
_refine_ls_shift/su_max 0.003
_refine_ls_shift/su_mean 0.001
_refine_ls_structure_factor_coef Fsqd
_refine_ls_weighting_details 'calc w=1/[\s^2^(Fo^2^)+(0.1000P)^2^+0.0000P] where P=(Fo^2^+2Fc^2^)/3'
_refine_ls_weighting_scheme calc
_refine_ls_wR_factor_gt 0.2781
_refine_ls_wR_factor_ref 0.2919
_reflns_number_gt 3606
_reflns_number_total 4562
_reflns_threshold_expression >2sigma(I)
_cod_data_source_file cg500961n_si_002.cif
_cod_data_source_block 1c
_cod_depositor_comments
;
The following automatic conversions were performed:

'_symmetry_cell_setting' value 'Triclinic' changed to 'triclinic'
according to
/home/saulius/struct/COD-crude-data--automatic-downloads/rss-feeds/ACS/lib/dictionaries/cif_core.dic
dictionary named 'cif_core.dic' version 2.4.2 from 2011-04-26.

Automatic conversion script
Id: cif_fix_values 2281 2013-09-26 08:29:07Z andrius 

 Adding full bibliography for 4511844--4511849.cif.
;
_cod_original_cell_volume 750.15(1)
_cod_original_sg_symbol_H-M P-1
_cod_database_code 4511848

loop_
_symmetry_equiv_pos_as_xyz
'x, y, z'
'-x, -y, -z'

loop_
_atom_site_label
_atom_site_type_symbol
_atom_site_fract_x
_atom_site_fract_y
_atom_site_fract_z
_atom_site_U_iso_or_equiv
_atom_site_adp_type
_atom_site_occupancy
_atom_site_symmetry_multiplicity
_atom_site_calc_flag
_atom_site_refinement_flags
S1 S -0.22479(14) 0.39041(10) 0.10656(14) 0.0817(5) Uani 1 1 d .
S2 S 0.45796(10) 0.22859(8) -0.06577(8) 0.0492(3) Uani 1 1 d .
S3 S 0.03891(10) -0.15744(8) 0.20341(7) 0.0437(3) Uani 1 1 d .
N1 N 0.4149(3) -0.0523(3) 0.7225(2) 0.0450(6) Uani 1 1 d .
N2 N 0.1118(3) 0.2867(3) 0.0290(3) 0.0425(6) Uani 1 1 d .
H2A H 0.1253 0.3746 -0.0054 0.051 Uiso 1 1 d R
N3 N 0.2272(3) 0.0511(2) 0.0733(2) 0.0378(5) Uani 1 1 d .
H3A H 0.3179 -0.0165 0.0695 0.045 Uiso 1 1 d R
N4 N -0.0774(3) 0.1203(3) 0.1478(2) 0.0396(5) Uani 1 1 d .
H4A H -0.1822 0.1000 0.1889 0.048 Uiso 1 1 d R
C1 C 0.5474(4) -0.1524(4) 0.7052(3) 0.0530(8) Uani 1 1 d .
H1B H 0.5273 -0.2463 0.7403 0.064 Uiso 1 1 calc R
C2 C 0.7156(4) -0.1239(4) 0.6369(4) 0.0519(8) Uani 1 1 d .
H2B H 0.8064 -0.1974 0.6265 0.062 Uiso 1 1 calc R
C3 C 0.7473(4) 0.0159(3) 0.5841(3) 0.0420(7) Uani 1 1 d .
C4 C 0.6073(4) 0.1205(4) 0.6033(3) 0.0496(7) Uani 1 1 d .
H4B H 0.6235 0.2152 0.5693 0.060 Uiso 1 1 calc R
C5 C 0.4431(4) 0.0836(4) 0.6733(3) 0.0494(7) Uani 1 1 d .
H5A H 0.3503 0.1543 0.6867 0.059 Uiso 1 1 calc R
C6 C 0.9250(4) 0.0597(4) 0.5063(3) 0.0472(7) Uani 1 1 d .
H6A H 0.8843 0.1270 0.4211 0.057 Uiso 1 1 calc R
H6B H 0.9846 0.1097 0.5452 0.057 Uiso 1 1 calc R
C7 C -0.0561(4) 0.2566(3) 0.0949(3) 0.0443(7) Uani 1 1 d .
C8 C 0.0607(3) 0.0132(3) 0.1388(3) 0.0337(5) Uani 1 1 d .
C9 C 0.2575(3) 0.1861(3) 0.0148(3) 0.0353(5) Uani 1 1 d .

loop_
_atom_site_aniso_label
_atom_site_aniso_U_11
_atom_site_aniso_U_22
_atom_site_aniso_U_33
_atom_site_aniso_U_23
_atom_site_aniso_U_13
_atom_site_aniso_U_12
S1 0.0545(5) 0.0410(5) 0.1526(12) -0.0475(6) 0.0647(6) -0.0215(4)
S2 0.0336(4) 0.0398(5) 0.0676(6) -0.0168(4) 0.0259(3) -0.0115(3)
S3 0.0395(4) 0.0319(4) 0.0560(5) -0.0134(3) 0.0131(3) -0.0113(3)
N1 0.0337(11) 0.0560(16) 0.0465(14) -0.0190(12) 0.0170(9) -0.0197(10)
N2 0.0328(10) 0.0329(12) 0.0622(15) -0.0203(11) 0.0207(10) -0.0120(9)
N3 0.0280(9) 0.0334(12) 0.0487(13) -0.0147(10) 0.0134(9) -0.0064(8)
N4 0.0298(10) 0.0349(12) 0.0560(14) -0.0205(11) 0.0171(9) -0.0111(9)
C1 0.0435(15) 0.0518(19) 0.069(2) -0.0265(17) 0.0279(14) -0.0251(14)
C2 0.0395(14) 0.0507(18) 0.069(2) -0.0272(16) 0.0251(13) -0.0181(13)
C3 0.0317(12) 0.0516(17) 0.0420(15) -0.0156(13) 0.0128(10) -0.0164(12)
C4 0.0380(13) 0.0513(18) 0.0555(18) -0.0161(14) 0.0164(12) -0.0157(13)
C5 0.0340(13) 0.0538(19) 0.0553(18) -0.0183(15) 0.0140(12) -0.0091(12)
C6 0.0373(13) 0.0516(18) 0.0529(17) -0.0189(14) 0.0208(12) -0.0202(12)
C7 0.0340(12) 0.0402(15) 0.0654(19) -0.0279(14) 0.0236(12) -0.0157(11)
C8 0.0293(11) 0.0331(13) 0.0388(13) -0.0142(11) 0.0073(9) -0.0084(9)
C9 0.0278(10) 0.0343(13) 0.0430(14) -0.0151(11) 0.0106(9) -0.0083(9)

loop_
_atom_type_symbol
_atom_type_description
_atom_type_scat_dispersion_real
_atom_type_scat_dispersion_imag
_atom_type_scat_source
C C 0.0033 0.0016 'International Tables Vol C Tables 4.2.6.8 and 6.1.1.4'
H H 0.0000 0.0000 'International Tables Vol C Tables 4.2.6.8 and 6.1.1.4'
N N 0.0061 0.0033 'International Tables Vol C Tables 4.2.6.8 and 6.1.1.4'
S S 0.1246 0.1234 'International Tables Vol C Tables 4.2.6.8 and 6.1.1.4'

loop_
_geom_angle_atom_site_label_1
_geom_angle_atom_site_label_2
_geom_angle_atom_site_label_3
_geom_angle
_geom_angle_site_symmetry_1
C1 N1 C5 119.3(3) .
C9 N2 C7 124.0(3) .
C9 N2 H2A 118.0 .
C7 N2 H2A 118.0 .
C9 N3 C8 124.7(2) .
C9 N3 H3A 117.7 .
C8 N3 H3A 117.7 .
C7 N4 C8 122.0(2) .
C7 N4 H4A 119.0 .
C8 N4 H4A 119.0 .
N1 C1 C2 122.6(3) .
N1 C1 H1B 118.7 .
C2 C1 H1B 118.7 .
C1 C2 C3 119.2(3) .
C1 C2 H2B 120.4 .
C3 C2 H2B 120.4 .
C4 C3 C2 117.8(3) .
C4 C3 C6 118.5(3) .
C2 C3 C6 123.7(3) .
C5 C4 C3 119.7(3) .
C5 C4 H4B 120.1 .
C3 C4 H4B 120.1 .
N1 C5 C4 121.4(3) .
N1 C5 H5A 119.3 .
C4 C5 H5A 119.3 .
C6 C6 C3 115.8(3) 2_756
C6 C6 H6A 108.3 2_756
C3 C6 H6A 108.3 .
C6 C6 H6B 108.3 2_756
C3 C6 H6B 108.3 .
H6A C6 H6B 107.4 .
N4 C7 N2 118.0(3) .
N4 C7 S1 122.6(2) .
N2 C7 S1 119.4(2) .
N4 C8 N3 116.8(2) .
N4 C8 S3 123.26(19) .
N3 C8 S3 119.9(2) .
N3 C9 N2 114.5(2) .
N3 C9 S2 123.5(2) .
N2 C9 S2 121.9(2) .

loop_
_geom_bond_atom_site_label_1
_geom_bond_atom_site_label_2
_geom_bond_distance
_geom_bond_site_symmetry_2
S1 C7 1.676(3) .
S2 C9 1.662(3) .
S3 C8 1.660(3) .
N1 C1 1.314(4) .
N1 C5 1.345(5) .
N2 C9 1.356(3) .
N2 C7 1.373(4) .
N2 H2A 0.8600 .
N3 C9 1.346(3) .
N3 C8 1.381(3) .
N3 H3A 0.8601 .
N4 C7 1.335(4) .
N4 C8 1.351(3) .
N4 H4A 0.8600 .
C1 C2 1.383(4) .
C1 H1B 0.9300 .
C2 C3 1.390(4) .
C2 H2B 0.9300 .
C3 C4 1.383(5) .
C3 C6 1.516(4) .
C4 C5 1.383(4) .
C4 H4B 0.9300 .
C5 H5A 0.9300 .
C6 C6 1.502(7) 2_756
C6 H6A 0.9700 .
C6 H6B 0.9700 .
